data_2214250
loop_
_publ_author_name
'Rafizadeh, Masoud'
'Amani, Vahid'
'Dehghan, Leila'
'Azadbakht, Fatemeh'
'Sahlolbei, Elham'

_publ_section_title
;Poly[ethylenediammonium
 [cuprate(II)-\m~4~-benzene-1,2,4,5-tetracarboxylato-\k^4^<i>O</i>:<i>O</i>':<i>O</i>'':<i>O</i>''']
 2.5-hydrate]
;
_journal_coeditor_code HK2258
_journal_issue 7
_journal_name_full 'Acta Crystallographica Section E'
_journal_page_first m1841
_journal_page_last m1842
_journal_paper_doi 10.1107/S1600536807025834
_journal_volume 63
_journal_year 2007
_chemical_formula_iupac '(C2 H10 N2) [Cu (C10 H2 O8)], 2.5H2 O'
_chemical_formula_moiety 'C2 H10 N2 2+, C10 H2 Cu O8 2-, 2.5(H2 O)'
_chemical_formula_sum 'C48 H68 Cu4 N8 O42'
_chemical_formula_weight 420.82
_chemical_name_systematic
;
Poly[ethylenediammonium
[copper(II)-\m~4~-benzene-1,2,4,5-tetracarboxylato-\k^4^O:O':O'':O''']
2.5-hydrate]
;
_space_group_IT_number 14
_symmetry_cell_setting monoclinic
_symmetry_space_group_name_Hall '-P 2ybc'
_symmetry_space_group_name_H-M 'P 1 21/c 1'
_atom_sites_solution_hydrogens mixed
_atom_sites_solution_primary direct
_atom_sites_solution_secondary difmap
_audit_creation_method SHELXL-97
_cell_angle_alpha 90.00
_cell_angle_beta 94.7830(10)
_cell_angle_gamma 90.00
_cell_formula_units_Z 4
_cell_length_a 7.3937(5)
_cell_length_b 18.4414(11)
_cell_length_c 11.3607(7)
_cell_measurement_reflns_used 5022
_cell_measurement_temperature 100(2)
_cell_measurement_theta_max 34.73
_cell_measurement_theta_min 2.76
_cell_volume 1543.64(17)
_computing_cell_refinement APEX2
_computing_data_collection 'APEX2 (Bruker, 2005)'
_computing_data_reduction APEX2
_computing_molecular_graphics SHELXTL
_computing_publication_material SHELXTL
_computing_structure_refinement SHELXTL
_computing_structure_solution 'SHELXTL (Sheldrick, 1998)'
_diffrn_ambient_temperature 100(2)
_diffrn_measured_fraction_theta_full 0.999
_diffrn_measured_fraction_theta_max 0.999
_diffrn_measurement_device_type 'Bruker APEX II CCD area-detector'
_diffrn_measurement_method '\f and \w'
_diffrn_radiation_monochromator graphite
_diffrn_radiation_source 'fine-focus sealed tube'
_diffrn_radiation_type MoK\a
_diffrn_radiation_wavelength 0.71073
_diffrn_reflns_av_R_equivalents 0.0417
_diffrn_reflns_av_sigmaI/netI 0.0370
_diffrn_reflns_limit_h_max 11
_diffrn_reflns_limit_h_min -11
_diffrn_reflns_limit_k_max 27
_diffrn_reflns_limit_k_min -27
_diffrn_reflns_limit_l_max 16
_diffrn_reflns_limit_l_min -16
_diffrn_reflns_number 22717
_diffrn_reflns_theta_full 32.03
_diffrn_reflns_theta_max 32.03
_diffrn_reflns_theta_min 2.11
_exptl_absorpt_coefficient_mu 1.479
_exptl_absorpt_correction_T_max 0.751
_exptl_absorpt_correction_T_min 0.744
_exptl_absorpt_correction_type multi-scan
_exptl_absorpt_process_details '(APEX2; Bruker, 2005)'
_exptl_crystal_colour blue
_exptl_crystal_density_diffrn 1.811
_exptl_crystal_density_method 'not measured'
_exptl_crystal_description cube
_exptl_crystal_F_000 864
_exptl_crystal_size_max 0.20
_exptl_crystal_size_mid 0.20
_exptl_crystal_size_min 0.20
_refine_diff_density_max 0.947
_refine_diff_density_min -0.704
_refine_ls_extinction_method none
_refine_ls_goodness_of_fit_ref 1.012
_refine_ls_hydrogen_treatment constr
_refine_ls_matrix_type full
_refine_ls_number_parameters 237
_refine_ls_number_reflns 5364
_refine_ls_number_restraints 0
_refine_ls_restrained_S_all 1.012
_refine_ls_R_factor_all 0.0487
_refine_ls_R_factor_gt 0.0366
_refine_ls_shift/su_max 0.001
_refine_ls_shift/su_mean 0.000
_refine_ls_structure_factor_coef Fsqd
_refine_ls_weighting_details 'calc w=1/[\s^2^(Fo^2^)+(0.0453P)^2^+1.6005P] where P=(Fo^2^+2Fc^2^)/3'
_refine_ls_weighting_scheme calc
_refine_ls_wR_factor_gt 0.0934
_refine_ls_wR_factor_ref 0.1002
_reflns_number_gt 4304
_reflns_number_total 5364
_reflns_threshold_expression I>2\s(I)
_cod_data_source_file hk2258.cif
_cod_data_source_block I
_cod_original_sg_symbol_H-M 'P 21/c'
_cod_database_code 2214250
_cod_database_fobs_code 2214250

loop_
_symmetry_equiv_pos_as_xyz
'x, y, z'
'-x, y+1/2, -z+1/2'
'-x, -y, -z'
'x, -y-1/2, z-1/2'

loop_
_atom_site_type_symbol
_atom_site_label
_atom_site_fract_x
_atom_site_fract_y
_atom_site_fract_z
_atom_site_U_iso_or_equiv
_atom_site_adp_type
_atom_site_calc_flag
_atom_site_refinement_flags
_atom_site_occupancy
Cu Cu1 0.98260(3) 0.743122(11) 0.999045(17) 0.00747(7) Uani d . 1
O O1 1.00080(18) 0.81812(7) 1.12002(11) 0.0109(2) Uani d . 1
O O2 0.72149(18) 0.85964(7) 1.06384(11) 0.0129(2) Uani d . 1
O O3 1.04758(17) 0.66759(6) 1.11446(11) 0.0096(2) Uani d . 1
O O4 0.74826(18) 0.65069(7) 1.11395(12) 0.0137(3) Uani d . 1
O O5 0.96462(18) 0.81928(7) 0.87939(11) 0.0107(2) Uani d . 1
O O6 1.24867(18) 0.85345(7) 0.93744(11) 0.0125(2) Uani d . 1
O O7 0.92059(17) 0.66741(6) 0.88281(11) 0.0092(2) Uani d . 1
O O8 1.22206(18) 0.65801(7) 0.88507(12) 0.0127(3) Uani d . 1
C C1 0.8752(2) 0.86592(9) 1.11718(14) 0.0085(3) Uani d . 1
C C2 0.9277(2) 0.93511(9) 1.18051(14) 0.0075(3) Uani d . 1
C C3 0.8811(2) 1.00135(9) 1.12768(15) 0.0085(3) Uani d . 1
H H3A 0.8076 1.0025 1.0550 0.010 Uiso calc R 1
C C4 0.9066(2) 0.63317(9) 1.14322(15) 0.0085(3) Uani d . 1
C C5 0.9522(2) 0.56440(9) 1.21098(14) 0.0070(3) Uani d . 1
C C6 0.9048(2) 0.49801(9) 1.15800(15) 0.0080(3) Uani d . 1
H H6A 0.8307 0.4968 1.0856 0.010 Uiso calc R 1
C C7 1.0580(2) 0.93391(9) 0.81899(14) 0.0078(3) Uani d . 1
C C8 1.0975(2) 0.86364(9) 0.88280(14) 0.0084(3) Uani d . 1
C C9 1.0668(2) 0.63647(9) 0.85520(14) 0.0081(3) Uani d . 1
C C10 1.0338(2) 0.56645(9) 0.78862(14) 0.0076(3) Uani d . 1
N N1' 1.5660(2) 0.65943(8) 1.32091(14) 0.0127(3) Uani d . 1
H H1'C 1.6629 0.6490 1.3729 0.019 Uiso calc R 1
H H1'D 1.5774 0.6356 1.2518 0.019 Uiso calc R 1
H H1'E 1.4621 0.6450 1.3518 0.019 Uiso calc R 1
N N2' 1.4052(2) 0.83478(9) 1.17836(14) 0.0137(3) Uani d . 1
H H2'C 1.3108 0.8450 1.1243 0.021 Uiso calc R 1
H H2'D 1.5107 0.8500 1.1506 0.021 Uiso calc R 1
H H2'E 1.3887 0.8580 1.2473 0.021 Uiso calc R 1
C C1' 1.5587(3) 0.73907(10) 1.29853(17) 0.0134(3) Uani d . 1
H H1'A 1.6781 0.7563 1.2764 0.016 Uiso calc R 1
H H1'B 1.5303 0.7649 1.3711 0.016 Uiso calc R 1
C C2' 1.4139(3) 0.75515(10) 1.19949(17) 0.0138(3) Uani d . 1
H H2'A 1.4432 0.7299 1.1266 0.017 Uiso calc R 1
H H2'B 1.2948 0.7374 1.2211 0.017 Uiso calc R 1
O O1W 0.6201(2) 0.42273(8) 0.89555(14) 0.0216(3) Uani d . 1
H H1WA 0.5629 0.4100 0.9540 0.032 Uiso d R 1
H H1WB 0.7244 0.4053 0.8861 0.032 Uiso d R 1
O O2W 0.5892(2) 0.57443(9) 0.87753(16) 0.0262(4) Uani d . 1
H H2WA 0.5758 0.5287 0.8801 0.039 Uiso d R 1
H H2WB 0.6951 0.5922 0.8909 0.039 Uiso d R 1
O O3W 1.4335(4) 0.99565(15) 1.1305(3) 0.0217(6) Uani d P 0.50
H H3WA 1.3268 1.0023 1.1510 0.033 Uiso d PR 0.50
H H3WB 1.4755 1.0113 1.0679 0.033 Uiso d PR 0.50

loop_
_atom_site_aniso_label
_atom_site_aniso_U_11
_atom_site_aniso_U_22
_atom_site_aniso_U_33
_atom_site_aniso_U_12
_atom_site_aniso_U_13
_atom_site_aniso_U_23
Cu1 0.01489(11) 0.00322(10) 0.00438(10) 0.00031(7) 0.00120(7) 0.00017(7)
O1 0.0199(6) 0.0058(5) 0.0068(5) 0.0024(4) 0.0001(4) -0.0008(4)
O2 0.0136(6) 0.0148(6) 0.0103(6) -0.0050(5) 0.0009(4) -0.0029(5)
O3 0.0151(6) 0.0059(5) 0.0078(6) -0.0009(4) 0.0014(4) 0.0014(4)
O4 0.0139(6) 0.0149(6) 0.0123(6) 0.0060(5) 0.0020(5) 0.0034(5)
O5 0.0181(6) 0.0062(5) 0.0077(6) -0.0025(4) 0.0012(4) 0.0015(4)
O6 0.0152(6) 0.0114(6) 0.0107(6) 0.0033(5) 0.0008(5) 0.0023(5)
O7 0.0135(6) 0.0069(5) 0.0073(5) 0.0017(4) 0.0015(4) -0.0014(4)
O8 0.0140(6) 0.0120(6) 0.0123(6) -0.0046(5) 0.0021(5) -0.0014(5)
C1 0.0139(8) 0.0068(7) 0.0053(7) -0.0017(5) 0.0040(5) 0.0005(5)
C2 0.0113(7) 0.0046(7) 0.0067(7) 0.0003(5) 0.0015(5) -0.0008(5)
C3 0.0125(8) 0.0062(7) 0.0067(7) 0.0005(5) 0.0007(5) -0.0001(6)
C4 0.0135(8) 0.0057(7) 0.0065(7) 0.0014(5) 0.0022(5) -0.0008(5)
C5 0.0102(7) 0.0058(7) 0.0052(7) 0.0002(5) 0.0015(5) 0.0007(5)
C6 0.0107(7) 0.0069(7) 0.0066(7) 0.0000(5) 0.0012(5) 0.0001(6)
C7 0.0131(7) 0.0048(7) 0.0057(7) 0.0004(5) 0.0024(5) 0.0012(5)
C8 0.0155(8) 0.0042(7) 0.0060(7) 0.0008(5) 0.0032(5) -0.0004(5)
C9 0.0144(8) 0.0047(7) 0.0054(7) -0.0005(5) 0.0014(5) 0.0002(5)
C10 0.0109(7) 0.0052(7) 0.0067(7) -0.0005(5) 0.0017(5) -0.0008(5)
N1' 0.0127(7) 0.0150(7) 0.0105(7) 0.0026(5) 0.0006(5) 0.0012(5)
N2' 0.0142(7) 0.0153(7) 0.0116(7) 0.0032(5) 0.0008(5) 0.0016(6)
C1' 0.0142(8) 0.0122(8) 0.0132(8) 0.0020(6) -0.0015(6) 0.0016(6)
C2' 0.0130(8) 0.0147(8) 0.0134(8) 0.0016(6) -0.0013(6) 0.0009(6)
O1W 0.0207(7) 0.0168(7) 0.0282(8) -0.0001(5) 0.0085(6) -0.0002(6)
O2W 0.0165(7) 0.0189(7) 0.0429(10) 0.0002(5) 0.0012(6) 0.0094(7)
O3W 0.0218(15) 0.0176(14) 0.0245(16) -0.0036(10) -0.0049(12) 0.0016(12)

loop_
_atom_type_symbol
_atom_type_description
_atom_type_scat_dispersion_real
_atom_type_scat_dispersion_imag
_atom_type_scat_source
C C 0.0033 0.0016 'International Tables Vol C Tables 4.2.6.8 and 6.1.1.4'
H H 0.0000 0.0000 'International Tables Vol C Tables 4.2.6.8 and 6.1.1.4'
N N 0.0061 0.0033 'International Tables Vol C Tables 4.2.6.8 and 6.1.1.4'
O O 0.0106 0.0060 'International Tables Vol C Tables 4.2.6.8 and 6.1.1.4'
Cu Cu 0.3201 1.2651 'International Tables Vol C Tables 4.2.6.8 and 6.1.1.4'

loop_
_geom_angle_atom_site_label_1
_geom_angle_atom_site_label_2
_geom_angle_atom_site_label_3
_geom_angle_site_symmetry_1
_geom_angle_site_symmetry_3
_geom_angle
_geom_angle_publ_flag
O3 Cu1 O1 . . 91.96(5) y
O3 Cu1 O7 . . 88.55(5) y
O1 Cu1 O7 . . 170.20(6) y
O3 Cu1 O5 . . 169.55(6) y
O1 Cu1 O5 . . 88.69(5) y
O7 Cu1 O5 . . 92.59(5) y
C1 O1 Cu1 . . 117.69(11) ?
C4 O3 Cu1 . . 111.40(11) ?
C8 O5 Cu1 . . 115.63(11) ?
C9 O7 Cu1 . . 109.17(11) ?
O2 C1 O1 . . 125.32(16) ?
O2 C1 C2 . . 120.03(15) ?
O1 C1 C2 . . 114.60(15) ?
C3 C2 C10 . 4_576 119.76(15) ?
C3 C2 C1 . . 119.68(15) ?
C10 C2 C1 4_576 . 120.42(14) ?
C2 C3 C7 . 3_777 120.27(15) ?
C2 C3 H3A . . 119.9 ?
C7 C3 H3A 3_777 . 119.9 ?
O4 C4 O3 . . 125.01(16) ?
O4 C4 C5 . . 121.65(15) ?
O3 C4 C5 . . 113.21(14) ?
C6 C5 C7 . 4_576 119.96(15) ?
C6 C5 C4 . . 118.72(14) ?
C7 C5 C4 4_576 . 120.92(14) ?
C10 C6 C5 3_767 . 119.99(15) ?
C10 C6 H6A 3_767 . 120.0 ?
C5 C6 H6A . . 120.0 ?
C3 C7 C5 3_777 4_575 119.86(15) ?
C3 C7 C8 3_777 . 119.05(15) ?
C5 C7 C8 4_575 . 120.96(14) ?
O6 C8 O5 . . 125.05(16) ?
O6 C8 C7 . . 120.04(15) ?
O5 C8 C7 . . 114.85(15) ?
O8 C9 O7 . . 124.89(16) ?
O8 C9 C10 . . 121.42(15) ?
O7 C9 C10 . . 113.55(14) ?
C6 C10 C2 3_767 4_575 120.14(15) ?
C6 C10 C9 3_767 . 118.68(14) ?
C2 C10 C9 4_575 . 120.87(14) ?
C1' N1' H1'C . . 109.5 ?
C1' N1' H1'D . . 109.5 ?
H1'C N1' H1'D . . 109.5 ?
C1' N1' H1'E . . 109.5 ?
H1'C N1' H1'E . . 109.5 ?
H1'D N1' H1'E . . 109.5 ?
C2' N2' H2'C . . 109.5 ?
C2' N2' H2'D . . 109.5 ?
H2'C N2' H2'D . . 109.5 ?
C2' N2' H2'E . . 109.5 ?
H2'C N2' H2'E . . 109.5 ?
H2'D N2' H2'E . . 109.5 ?
N1' C1' C2' . . 109.42(15) ?
N1' C1' H1'A . . 109.8 ?
C2' C1' H1'A . . 109.8 ?
N1' C1' H1'B . . 109.8 ?
C2' C1' H1'B . . 109.8 ?
H1'A C1' H1'B . . 108.2 ?
N2' C2' C1' . . 109.34(15) ?
N2' C2' H2'A . . 109.8 ?
C1' C2' H2'A . . 109.8 ?
N2' C2' H2'B . . 109.8 ?
C1' C2' H2'B . . 109.8 ?
H2'A C2' H2'B . . 108.3 ?
H1WA O1W H1WB . . 120.7 ?
H2WA O2W H2WB . . 118.9 ?
H3WA O3W H3WB . . 126.4 ?

loop_
_geom_bond_atom_site_label_1
_geom_bond_atom_site_label_2
_geom_bond_site_symmetry_2
_geom_bond_distance
_geom_bond_publ_flag
Cu1 O3 . 1.9456(12) y
Cu1 O1 . 1.9466(12) y
Cu1 O7 . 1.9500(12) y
Cu1 O5 . 1.9514(12) y
O1 C1 . 1.279(2) ?
O2 C1 . 1.248(2) ?
O3 C4 . 1.285(2) ?
O4 C4 . 1.233(2) ?
O5 C8 . 1.276(2) ?
O6 C8 . 1.247(2) ?
O7 C9 . 1.284(2) ?
O8 C9 . 1.235(2) ?
C1 C2 . 1.500(2) ?
C2 C3 . 1.392(2) ?
C2 C10 4_576 1.402(2) ?
C3 C7 3_777 1.396(2) ?
C3 H3A . 0.9500 ?
C4 C5 . 1.507(2) ?
C5 C6 . 1.396(2) ?
C5 C7 4_576 1.399(2) ?
C6 C10 3_767 1.393(2) ?
C6 H6A . 0.9500 ?
C7 C3 3_777 1.396(2) ?
C7 C5 4_575 1.399(2) ?
C7 C8 . 1.502(2) ?
C9 C10 . 1.506(2) ?
C10 C6 3_767 1.393(2) ?
C10 C2 4_575 1.402(2) ?
N1' C1' . 1.491(2) ?
N1' H1'C . 0.9100 ?
N1' H1'D . 0.9100 ?
N1' H1'E . 0.9100 ?
N2' C2' . 1.489(2) ?
N2' H2'C . 0.9100 ?
N2' H2'D . 0.9100 ?
N2' H2'E . 0.9100 ?
C1' C2' . 1.516(3) ?
C1' H1'A . 0.9900 ?
C1' H1'B . 0.9900 ?
C2' H2'A . 0.9900 ?
C2' H2'B . 0.9900 ?
O1W H1WA . 0.8499 ?
O1W H1WB . 0.8500 ?
O2W H2WA . 0.8501 ?
O2W H2WB . 0.8500 ?
O3W H3WA . 0.8500 ?
O3W H3WB . 0.8499 ?

loop_
_geom_hbond_atom_site_label_D
_geom_hbond_atom_site_label_H
_geom_hbond_atom_site_label_A
_geom_hbond_site_symmetry_A
_geom_hbond_distance_DH
_geom_hbond_distance_HA
_geom_hbond_distance_DA
_geom_hbond_angle_DHA
_geom_hbond_publ_flag
N1' H1'C O2 4_676 0.91 2.18 2.921(2) 138 yes
N1' H1'C O5 4_676 0.91 2.30 2.993(2) 132 yes
N1' H1'D O4 1_655 0.91 2.11 2.810(2) 133 yes
N1' H1'E O6 4_576 0.91 1.92 2.799(2) 161 yes
N2' H2'C O6 . 0.91 2.14 2.902(2) 141 yes
N2' H2'D O2 1_655 0.91 1.92 2.807(2) 164 yes
N2' H2'E O8 4_576 0.91 2.09 2.810(2) 135 yes
O1W H1WA O2W 3_667 0.85 2.32 3.116(2) 157 yes
O1W H1WB O3 3_767 0.85 2.16 2.9784(19) 162 yes
O2W H2WA O1W . 0.85 1.99 2.813(2) 164 yes
O2W H2WB O7 . 0.85 2.18 2.987(2) 159 yes

loop_
_geom_torsion_atom_site_label_1
_geom_torsion_atom_site_label_2
_geom_torsion_atom_site_label_3
_geom_torsion_atom_site_label_4
_geom_torsion_site_symmetry_1
_geom_torsion_site_symmetry_4
_geom_torsion
O3 Cu1 O1 C1 . . -135.64(12)
O7 Cu1 O1 C1 . . -42.8(4)
O5 Cu1 O1 C1 . . 54.80(12)
O1 Cu1 O3 C4 . . 100.44(11)
O7 Cu1 O3 C4 . . -69.76(11)
O5 Cu1 O3 C4 . . -166.2(3)
O3 Cu1 O5 C8 . . -35.5(3)
O1 Cu1 O5 C8 . . 58.23(12)
O7 Cu1 O5 C8 . . -131.50(12)
O3 Cu1 O7 C9 . . -70.78(11)
O1 Cu1 O7 C9 . . -163.9(3)
O5 Cu1 O7 C9 . . 98.82(11)
Cu1 O1 C1 O2 . . 18.8(2)
Cu1 O1 C1 C2 . . -158.60(11)
O2 C1 C2 C3 . . -42.1(2)
O1 C1 C2 C3 . . 135.45(17)
O2 C1 C2 C10 . 4_576 142.31(17)
O1 C1 C2 C10 . 4_576 -40.1(2)
C10 C2 C3 C7 4_576 3_777 1.0(3)
C1 C2 C3 C7 . 3_777 -174.62(15)
Cu1 O3 C4 O4 . . -8.5(2)
Cu1 O3 C4 C5 . . 167.38(10)
O4 C4 C5 C6 . . 63.2(2)
O3 C4 C5 C6 . . -112.90(17)
O4 C4 C5 C7 . 4_576 -124.12(19)
O3 C4 C5 C7 . 4_576 59.8(2)
C7 C5 C6 C10 4_576 3_767 -1.4(3)
C4 C5 C6 C10 . 3_767 171.39(15)
Cu1 O5 C8 O6 . . 15.9(2)
Cu1 O5 C8 C7 . . -161.28(11)
C3 C7 C8 O6 3_777 . -40.7(2)
C5 C7 C8 O6 4_575 . 143.24(17)
C3 C7 C8 O5 3_777 . 136.63(17)
C5 C7 C8 O5 4_575 . -39.4(2)
Cu1 O7 C9 O8 . . -9.2(2)
Cu1 O7 C9 C10 . . 166.48(11)
O8 C9 C10 C6 . 3_767 61.5(2)
O7 C9 C10 C6 . 3_767 -114.33(17)
O8 C9 C10 C2 . 4_575 -124.93(19)
O7 C9 C10 C2 . 4_575 59.2(2)
N1' C1' C2' N2' . . 179.25(14)
